data_7709587
loop_
_publ_author_name
'Monroe, Jeffrey C.'
'Carvajal, M.Angels'
'Landee, Christopher P.'
'Deumal, Merc\`e'
'Turnbull, Mark M.'
'Wikaira, Jan L.'
'Dawe, Louise N.'

_publ_section_title
;
 Approaching the isotropic spin-ladder regime: Structure and magnetism of
 all-pyrazine-bridged copper(II)-based antiferromagnetic ladders
;
_journal_name_full 'Dalton Transactions'
_journal_paper_doi 10.1039/D1DT04219J
_journal_year 2022
_chemical_formula_sum 'C16 H14 Cl4 Cu N5 O10'
_chemical_formula_weight 641.66
_space_group_crystal_system monoclinic
_space_group_IT_number 14
_space_group_name_Hall '-P 2ybc'
_space_group_name_H-M_alt 'P 1 21/c 1'
_atom_sites_solution_hydrogens geom
_atom_sites_solution_primary direct
_atom_sites_solution_secondary difmap
_audit_creation_method SHELXL-2018/3
_audit_update_record
;
2021-07-28 deposited with the CCDC.	2022-02-21 downloaded from the CCDC.
;
_cell_angle_alpha 90
_cell_angle_beta 99.288(2)
_cell_angle_gamma 90
_cell_formula_units_Z 4
_cell_length_a 21.3908(5)
_cell_length_b 6.83271(13)
_cell_length_c 16.4846(3)
_cell_measurement_reflns_used 10061
_cell_measurement_temperature 120(2)
_cell_measurement_theta_max 76.6050
_cell_measurement_theta_min 4.1800
_cell_volume 2377.75(8)
_computing_cell_refinement 'CrysAlisPro 1.171.38.43 (Rigaku OD, 2015)'
_computing_data_collection 'CrysAlisPro 1.171.38.43 (Rigaku OD, 2015)'
_computing_data_reduction 'CrysAlisPro 1.171.38.43 (Rigaku OD, 2015)'
_computing_structure_refinement 'SHELXL-2018/3 (Sheldrick, 2018)'
_computing_structure_solution 'SHELXS-97 (Sheldrick, 2008)'
_diffrn_ambient_temperature 120(2)
_diffrn_measured_fraction_theta_full 1.000
_diffrn_measured_fraction_theta_max 0.987
_diffrn_measurement_device_type 'SuperNova, Dual, Cu at zero, Atlas'
_diffrn_measurement_method '\w scans'
_diffrn_radiation_type CuK\a
_diffrn_radiation_wavelength 1.54184
_diffrn_reflns_av_R_equivalents 0.0341
_diffrn_reflns_av_unetI/netI 0.0216
_diffrn_reflns_Laue_measured_fraction_full 1.000
_diffrn_reflns_Laue_measured_fraction_max 0.987
_diffrn_reflns_limit_h_max 26
_diffrn_reflns_limit_h_min -26
_diffrn_reflns_limit_k_max 8
_diffrn_reflns_limit_k_min -8
_diffrn_reflns_limit_l_max 20
_diffrn_reflns_limit_l_min -20
_diffrn_reflns_number 23688
_diffrn_reflns_point_group_measured_fraction_full 1.000
_diffrn_reflns_point_group_measured_fraction_max 0.987
_diffrn_reflns_theta_full 67.684
_diffrn_reflns_theta_max 76.846
_diffrn_reflns_theta_min 4.188
_diffrn_source 'micro-focus sealed X-ray tube'
_diffrn_source_type 'SuperNova (Cu) X-ray Source'
_exptl_absorpt_coefficient_mu 6.020
_exptl_absorpt_correction_T_max 0.724
_exptl_absorpt_correction_T_min 0.407
_exptl_absorpt_correction_type gaussian
_exptl_absorpt_process_details
;
CrysAlisPro 1.171.38.43 (Rigaku Oxford Diffraction, 2015)
Numerical absorption correction based on gaussian integration over
			a multifaceted crystal model
Empirical absorption correction using spherical harmonics,
 implemented in SCALE3 ABSPACK scaling algorithm.
;
_exptl_crystal_colour blue
_exptl_crystal_density_diffrn 1.792
_exptl_crystal_description block
_exptl_crystal_F_000 1288
_exptl_crystal_preparation 'Magnetic properties'
_exptl_crystal_size_max 0.244
_exptl_crystal_size_mid 0.107
_exptl_crystal_size_min 0.083
_refine_diff_density_max 1.917
_refine_diff_density_min -1.186
_refine_diff_density_rms 0.129
_refine_ls_extinction_method none
_refine_ls_goodness_of_fit_ref 1.056
_refine_ls_hydrogen_treatment constr
_refine_ls_matrix_type full
_refine_ls_number_parameters 371
_refine_ls_number_reflns 4963
_refine_ls_number_restraints 6
_refine_ls_restrained_S_all 1.060
_refine_ls_R_factor_all 0.0678
_refine_ls_R_factor_gt 0.0593
_refine_ls_shift/su_max 0.000
_refine_ls_shift/su_mean 0.000
_refine_ls_structure_factor_coef Fsqd
_refine_ls_weighting_details 'w=1/[\s^2^(Fo^2^)+(0.0860P)^2^+9.6681P] where P=(Fo^2^+2Fc^2^)/3'
_refine_ls_weighting_scheme calc
_refine_ls_wR_factor_gt 0.1634
_refine_ls_wR_factor_ref 0.1720
_reflns_Friedel_coverage 0.000
_reflns_number_gt 4233
_reflns_number_total 4963
_reflns_threshold_expression 'I > 2\s(I)'
_cod_data_source_file d1dt04219j2.cif
_cod_data_source_block jcmxra
_cod_original_cell_volume 2377.77(8)
_cod_original_sg_symbol_H-M 'P 21/c'
_cod_database_code 7709587
_shelx_shelxl_version_number 2018/3
_shelx_space_group_comment
;
The symmetry employed for this shelxl refinement is uniquely defined
by the following loop, which should always be used as a source of
symmetry information in preference to the above space-group names.
They are only intended as comments.
;

loop_
_space_group_symop_operation_xyz
'x, y, z'
'-x, y+1/2, -z+1/2'
'-x, -y, -z'
'x, -y-1/2, z-1/2'

loop_
_atom_site_label
_atom_site_type_symbol
_atom_site_fract_x
_atom_site_fract_y
_atom_site_fract_z
_atom_site_U_iso_or_equiv
_atom_site_adp_type
_atom_site_occupancy
_atom_site_site_symmetry_order
_atom_site_calc_flag
_atom_site_refinement_flags_posn
_atom_site_refinement_flags_adp
_atom_site_refinement_flags_occupancy
_atom_site_disorder_assembly
_atom_site_disorder_group
Cu1 Cu 0.13222(2) -0.00384(6) 0.40769(3) 0.01089(16) Uani 1 1 d . . . . .
Cl13 Cl 0.25923(7) 0.3124(2) 0.63449(9) 0.0572(4) Uani 1 1 d . . . . .
Cl23 Cl 0.27316(7) -0.3042(2) 0.26218(10) 0.0573(4) Uani 1 1 d . . . . .
O24 O 0.19867(12) -0.0249(4) 0.34058(16) 0.0191(5) Uani 1 1 d . . . . .
O14 O 0.19548(12) 0.0021(4) 0.52719(16) 0.0178(5) Uani 1 1 d . . . . .
N3 N 0.12943(12) 0.2928(4) 0.40401(16) 0.0115(5) Uani 1 1 d . . . . .
N1 N 0.05336(14) -0.0023(4) 0.46236(18) 0.0118(5) Uani 1 1 d . . . . .
N2 N 0.12817(12) -0.3020(4) 0.40434(16) 0.0120(5) Uani 1 1 d . . . . .
C25 C 0.2826(2) 0.1976(7) 0.3871(3) 0.0343(10) Uani 1 1 d . . . . .
H25 H 0.257420 0.278615 0.413598 0.041 Uiso 1 1 calc R U . . .
C14 C 0.25312(18) -0.0305(6) 0.5513(2) 0.0211(8) Uani 1 1 d . . . . .
C4 C 0.12816(16) -0.4032(5) 0.3346(2) 0.0143(6) Uani 1 1 d . . . . .
H4 H 0.127847 -0.336026 0.285474 0.017 Uiso 1 1 calc R U . . .
C6 C 0.12914(15) 0.3940(5) 0.4737(2) 0.0132(6) Uani 1 1 d . . . . .
H6 H 0.129493 0.326915 0.522826 0.016 Uiso 1 1 calc R U . . .
C24 C 0.25616(18) 0.0267(6) 0.3466(2) 0.0213(8) Uani 1 1 d . . . . .
C5 C 0.12860(16) 0.3939(5) 0.3345(2) 0.0144(6) Uani 1 1 d . . . . .
H5 H 0.128317 0.327105 0.285262 0.017 Uiso 1 1 calc R U . . .
C15 C 0.2858(2) -0.2005(7) 0.5289(3) 0.0358(10) Uani 1 1 d . . . . .
H15 H 0.263687 -0.293589 0.494406 0.043 Uiso 1 1 calc R U . . .
C3 C 0.12832(15) -0.4035(5) 0.4737(2) 0.0133(6) Uani 1 1 d . . . . .
H3 H 0.127874 -0.336849 0.522747 0.016 Uiso 1 1 calc R U . . .
C23 C 0.2995(2) -0.0899(7) 0.3101(3) 0.0328(10) Uani 1 1 d . . . . .
C13 C 0.2930(2) 0.1015(7) 0.6035(3) 0.0307(9) Uani 1 1 d . . . . .
C2 C -0.00464(17) -0.0036(5) 0.4176(2) 0.0142(7) Uani 1 1 d . . . . .
H2 H -0.009226 -0.006004 0.360582 0.017 Uiso 1 1 calc R U . . .
C1 C 0.05799(17) 0.0015(5) 0.5446(2) 0.0140(7) Uani 1 1 d . . . . .
H1 H 0.097880 0.002747 0.576862 0.017 Uiso 1 1 calc R U . . .
C26 C 0.3444(2) 0.2444(9) 0.3876(5) 0.0611(17) Uani 1 1 d . . . . .
H26 H 0.360738 0.358247 0.413773 0.073 Uiso 1 1 calc R U . . .
N11 N 0.38188(19) -0.0988(9) 0.6070(3) 0.0602(14) Uani 1 1 d . . . . .
H11 H 0.421282 -0.121333 0.624585 0.072 Uiso 1 1 calc R U . . .
C12 C 0.3552(2) 0.0658(9) 0.6299(4) 0.0471(13) Uani 1 1 d . . . . .
H12 H 0.379450 0.155264 0.664048 0.057 Uiso 1 1 calc R U . . .
C16 C 0.3480(2) -0.2281(10) 0.5571(4) 0.0566(15) Uani 1 1 d . . . . .
H16 H 0.367849 -0.339797 0.541388 0.068 Uiso 1 1 calc R U . . .
N21 N 0.3823(2) 0.1290(9) 0.3508(4) 0.0688(17) Uani 1 1 d . . . . .
H21 H 0.421134 0.162557 0.351465 0.083 Uiso 1 1 calc R U . . .
C22 C 0.3610(2) -0.0356(10) 0.3136(4) 0.0533(16) Uani 1 1 d . . . . .
H22 H 0.388455 -0.114666 0.289743 0.064 Uiso 1 1 calc R U . . .
Cl1 Cl 0.06737(4) -0.00585(11) 0.17738(5) 0.0147(2) Uani 1 1 d . . . . .
O1 O 0.05773(13) -0.0076(4) 0.26259(16) 0.0217(6) Uani 1 1 d . . . . .
O2 O 0.10419(14) -0.1747(4) 0.16216(16) 0.0253(6) Uani 1 1 d . . . . .
O3 O 0.10133(15) 0.1683(4) 0.16241(16) 0.0266(6) Uani 1 1 d . . . . .
O4 O 0.00778(15) -0.0099(5) 0.1237(2) 0.0395(8) Uani 1 1 d . . . . .
Cl2 Cl 0.49941(13) -0.0673(9) 0.8095(3) 0.0968(17) Uani 0.517(4) 1 d . . P A 1
O5 O 0.5000(3) -0.134(2) 0.7295(4) 0.083(4) Uani 0.517(4) 1 d . . P A 1
O6 O 0.5012(4) -0.201(3) 0.8649(6) 0.086(5) Uani 0.517(4) 1 d . . P A 1
O7 O 0.5537(4) -0.019(2) 0.8337(12) 0.140(7) Uani 0.517(4) 1 d . . P A 1
O8 O 0.4436(4) -0.022(2) 0.8157(12) 0.146(8) Uani 0.517(4) 1 d . . P A 1
Cl2A Cl 0.49975(14) -0.2078(11) 0.9474(3) 0.123(3) Uani 0.483(4) 1 d . . P A 2
O5A O 0.4980(3) -0.3119(16) 1.0338(6) 0.066(3) Uani 0.483(4) 1 d . . P A 2
O6A O 0.5009(8) -0.342(3) 0.8653(13) 0.122(6) Uani 0.483(4) 1 d . U P A 2
O7A O 0.5536(5) -0.124(2) 0.9597(10) 0.100(4) Uani 0.483(4) 1 d . . P A 2
O8A O 0.4439(5) -0.127(2) 0.9366(9) 0.095(4) Uani 0.483(4) 1 d . . P A 2

loop_
_atom_site_aniso_label
_atom_site_aniso_U_11
_atom_site_aniso_U_22
_atom_site_aniso_U_33
_atom_site_aniso_U_23
_atom_site_aniso_U_13
_atom_site_aniso_U_12
Cu1 0.0125(3) 0.0078(3) 0.0134(3) 0.00002(16) 0.00520(19) 0.00004(16)
Cl13 0.0608(8) 0.0416(7) 0.0586(8) -0.0213(6) -0.0225(6) -0.0007(6)
Cl23 0.0518(7) 0.0568(8) 0.0689(9) -0.0221(7) 0.0270(7) 0.0173(6)
O24 0.0169(12) 0.0206(13) 0.0221(13) -0.0018(10) 0.0103(10) -0.0015(10)
O14 0.0138(12) 0.0211(13) 0.0177(12) 0.0009(9) 0.0006(9) 0.0006(9)
N3 0.0128(13) 0.0098(13) 0.0125(13) 0.0006(10) 0.0035(10) -0.0001(10)
N1 0.0154(13) 0.0064(12) 0.0147(14) 0.0000(9) 0.0055(11) -0.0006(9)
N2 0.0119(12) 0.0108(13) 0.0137(13) 0.0000(10) 0.0032(10) 0.0011(10)
C25 0.0200(19) 0.030(2) 0.054(3) 0.004(2) 0.0071(18) -0.0044(17)
C14 0.0174(17) 0.0271(19) 0.0193(17) 0.0065(15) 0.0040(14) -0.0026(14)
C4 0.0206(16) 0.0110(15) 0.0122(15) -0.0001(12) 0.0053(12) 0.0004(13)
C6 0.0159(15) 0.0114(15) 0.0129(15) 0.0005(12) 0.0040(12) 0.0008(12)
C24 0.0179(17) 0.0246(19) 0.0229(18) 0.0096(15) 0.0074(14) 0.0045(14)
C5 0.0185(16) 0.0115(15) 0.0141(15) 0.0001(12) 0.0048(12) -0.0001(12)
C15 0.022(2) 0.036(2) 0.048(3) 0.001(2) 0.0024(18) 0.0046(18)
C3 0.0161(15) 0.0126(16) 0.0119(15) -0.0011(12) 0.0041(12) 0.0003(12)
C23 0.029(2) 0.037(2) 0.035(2) 0.0069(19) 0.0149(18) 0.0115(19)
C13 0.027(2) 0.032(2) 0.030(2) 0.0063(18) -0.0042(16) -0.0091(18)
C2 0.0170(16) 0.0131(16) 0.0130(15) 0.0007(12) 0.0045(13) 0.0002(12)
C1 0.0146(15) 0.0127(16) 0.0151(16) -0.0003(12) 0.0038(12) -0.0004(12)
C26 0.025(2) 0.048(3) 0.109(5) 0.004(3) 0.008(3) -0.010(2)
N11 0.0145(18) 0.077(4) 0.085(4) 0.009(3) -0.007(2) 0.000(2)
C12 0.030(2) 0.053(3) 0.053(3) 0.007(3) -0.008(2) -0.016(2)
C16 0.028(2) 0.059(4) 0.081(4) -0.001(3) 0.005(3) 0.014(2)
N21 0.0149(19) 0.074(4) 0.121(5) 0.017(4) 0.021(2) 0.000(2)
C22 0.029(3) 0.064(4) 0.073(4) 0.022(3) 0.025(3) 0.017(3)
Cl1 0.0156(4) 0.0164(4) 0.0123(4) 0.0001(3) 0.0025(3) 0.0001(3)
O1 0.0269(14) 0.0249(14) 0.0158(13) 0.0003(10) 0.0115(11) 0.0000(10)
O2 0.0420(16) 0.0196(13) 0.0155(12) -0.0008(10) 0.0081(11) 0.0102(12)
O3 0.0448(17) 0.0197(14) 0.0172(12) -0.0003(10) 0.0104(12) -0.0106(12)
O4 0.0185(15) 0.064(2) 0.0319(17) -0.0030(15) -0.0076(12) -0.0003(14)
Cl2 0.0230(13) 0.182(5) 0.085(3) 0.037(3) 0.0044(14) 0.0011(19)
O5 0.011(3) 0.212(12) 0.026(3) -0.014(5) 0.000(2) 0.003(5)
O6 0.015(3) 0.202(15) 0.040(5) -0.053(7) 0.004(3) -0.001(6)
O7 0.019(4) 0.146(12) 0.253(19) -0.118(12) 0.014(7) -0.004(5)
O8 0.018(4) 0.160(13) 0.26(2) -0.128(13) 0.010(7) 0.004(5)
Cl2A 0.0267(15) 0.238(7) 0.102(3) -0.099(4) -0.0023(16) 0.017(2)
O5A 0.019(3) 0.111(8) 0.067(5) 0.052(6) 0.002(3) 0.002(4)
O6A 0.069(7) 0.127(10) 0.165(11) -0.008(8) 0.009(7) 0.009(7)
O7A 0.052(6) 0.099(9) 0.153(13) -0.005(9) 0.027(7) 0.008(6)
O8A 0.042(5) 0.121(11) 0.121(10) -0.001(8) 0.014(6) 0.018(6)

loop_
_atom_type_symbol
_atom_type_description
_atom_type_scat_dispersion_real
_atom_type_scat_dispersion_imag
_atom_type_scat_source
C C 0.0181 0.0091 'International Tables Vol C Tables 4.2.6.8 and 6.1.1.4'
H H 0.0000 0.0000 'International Tables Vol C Tables 4.2.6.8 and 6.1.1.4'
N N 0.0311 0.0180 'International Tables Vol C Tables 4.2.6.8 and 6.1.1.4'
O O 0.0492 0.0322 'International Tables Vol C Tables 4.2.6.8 and 6.1.1.4'
Cl Cl 0.3639 0.7018 'International Tables Vol C Tables 4.2.6.8 and 6.1.1.4'
Cu Cu -1.9646 0.5888 'International Tables Vol C Tables 4.2.6.8 and 6.1.1.4'

loop_
_geom_angle_atom_site_label_1
_geom_angle_atom_site_label_2
_geom_angle_atom_site_label_3
_geom_angle
_geom_angle_site_symmetry_1
_geom_angle_site_symmetry_3
_geom_angle_publ_flag
O24 Cu1 N3 94.46(11) . . ?
O24 Cu1 N1 170.70(11) . . ?
N3 Cu1 N1 89.17(10) . . ?
O24 Cu1 N2 86.69(11) . . ?
N3 Cu1 N2 175.16(11) . . ?
N1 Cu1 N2 89.00(10) . . ?
O24 Cu1 O14 96.34(11) . . ?
N3 Cu1 O14 91.11(10) . . ?
N1 Cu1 O14 92.14(11) . . ?
N2 Cu1 O14 93.43(10) . . ?
C24 O24 Cu1 136.4(3) . . ?
C14 O14 Cu1 135.3(2) . . ?
C5 N3 C6 117.8(3) . . ?
C5 N3 Cu1 122.6(2) . . ?
C6 N3 Cu1 119.6(2) . . ?
C2 N1 C1 117.8(3) . . ?
C2 N1 Cu1 121.1(2) . . ?
C1 N1 Cu1 121.0(2) . . ?
C3 N2 C4 117.7(3) . . ?
C3 N2 Cu1 120.1(2) . . ?
C4 N2 Cu1 122.1(2) . . ?
C26 C25 C24 120.8(5) . . ?
C26 C25 H25 119.6 . . ?
C24 C25 H25 119.6 . . ?
O14 C14 C13 122.7(4) . . ?
O14 C14 C15 123.9(4) . . ?
C13 C14 C15 113.4(4) . . ?
N2 C4 C5 121.2(3) . 1_545 ?
N2 C4 H4 119.4 . . ?
C5 C4 H4 119.4 1_545 . ?
N3 C6 C3 121.1(3) . 1_565 ?
N3 C6 H6 119.4 . . ?
C3 C6 H6 119.4 1_565 . ?
O24 C24 C25 125.1(4) . . ?
O24 C24 C23 120.0(4) . . ?
C25 C24 C23 114.9(4) . . ?
N3 C5 C4 121.0(3) . 1_565 ?
N3 C5 H5 119.5 . . ?
C4 C5 H5 119.5 1_565 . ?
C16 C15 C14 121.3(5) . . ?
C16 C15 H15 119.4 . . ?
C14 C15 H15 119.4 . . ?
N2 C3 C6 121.1(3) . 1_545 ?
N2 C3 H3 119.4 . . ?
C6 C3 H3 119.4 1_545 . ?
C22 C23 C24 121.4(5) . . ?
C22 C23 Cl23 119.8(4) . . ?
C24 C23 Cl23 118.9(3) . . ?
C12 C13 C14 122.7(5) . . ?
C12 C13 Cl13 119.5(4) . . ?
C14 C13 Cl13 117.8(3) . . ?
N1 C2 C1 120.7(3) . 3_556 ?
N1 C2 H2 119.7 . . ?
C1 C2 H2 119.7 3_556 . ?
N1 C1 C2 121.5(3) . 3_556 ?
N1 C1 H1 119.3 . . ?
C2 C1 H1 119.3 3_556 . ?
N21 C26 C25 121.1(6) . . ?
N21 C26 H26 119.5 . . ?
C25 C26 H26 119.5 . . ?
C16 N11 C12 120.9(4) . . ?
C16 N11 H11 119.5 . . ?
C12 N11 H11 119.5 . . ?
N11 C12 C13 120.0(5) . . ?
N11 C12 H12 120.0 . . ?
C13 C12 H12 120.0 . . ?
N11 C16 C15 121.7(6) . . ?
N11 C16 H16 119.2 . . ?
C15 C16 H16 119.2 . . ?
C22 N21 C26 121.3(5) . . ?
C22 N21 H21 119.3 . . ?
C26 N21 H21 119.3 . . ?
N21 C22 C23 120.6(5) . . ?
N21 C22 H22 119.7 . . ?
C23 C22 H22 119.7 . . ?
O4 Cl1 O3 109.6(2) . . ?
O4 Cl1 O2 109.55(19) . . ?
O3 Cl1 O2 109.12(18) . . ?
O4 Cl1 O1 110.27(19) . . ?
O3 Cl1 O1 109.13(15) . . ?
O2 Cl1 O1 109.19(15) . . ?
O7 Cl2 O8 141.5(10) . . ?
O7 Cl2 O6 92.4(11) . . ?
O8 Cl2 O6 91.9(11) . . ?
O7 Cl2 O5 104.2(9) . . ?
O8 Cl2 O5 108.1(8) . . ?
O6 Cl2 O5 115.9(9) . . ?
Cl2 O6 O7 42.2(7) . . ?
Cl2 O7 O6 45.4(7) . . ?
O7A Cl2A O8A 128.2(11) . . ?
O7A Cl2A O5A 102.1(8) . . ?
O8A Cl2A O5A 99.0(7) . . ?
O7A Cl2A O6A 104.5(9) . . ?
O8A Cl2A O6A 105.0(9) . . ?
O5A Cl2A O6A 119.5(10) . . ?

loop_
_geom_bond_atom_site_label_1
_geom_bond_atom_site_label_2
_geom_bond_distance
_geom_bond_site_symmetry_2
_geom_bond_publ_flag
Cu1 O24 1.942(2) . ?
Cu1 N3 2.028(3) . ?
Cu1 N1 2.037(3) . ?
Cu1 N2 2.040(3) . ?
Cu1 O14 2.203(3) . ?
Cl13 C13 1.727(5) . ?
Cl23 C23 1.716(5) . ?
O24 C24 1.268(5) . ?
O14 C14 1.253(5) . ?
N3 C5 1.336(4) . ?
N3 C6 1.341(4) . ?
N1 C2 1.337(5) . ?
N1 C1 1.343(4) . ?
N2 C3 1.336(4) . ?
N2 C4 1.341(4) . ?
C25 C26 1.359(6) . ?
C25 C24 1.417(6) . ?
C25 H25 0.9300 . ?
C14 C13 1.430(6) . ?
C14 C15 1.434(6) . ?
C4 C5 1.387(5) 1_545 ?
C4 H4 0.9300 . ?
C6 C3 1.384(5) 1_565 ?
C6 H6 0.9300 . ?
C24 C23 1.427(6) . ?
C5 H5 0.9300 . ?
C15 C16 1.351(7) . ?
C15 H15 0.9300 . ?
C3 H3 0.9300 . ?
C23 C22 1.359(7) . ?
C13 C12 1.353(7) . ?
C2 C1 1.385(5) 3_556 ?
C2 H2 0.9300 . ?
C1 H1 0.9300 . ?
C26 N21 1.343(9) . ?
C26 H26 0.9300 . ?
N11 C16 1.338(8) . ?
N11 C12 1.343(9) . ?
N11 H11 0.8600 . ?
C12 H12 0.9300 . ?
C16 H16 0.9300 . ?
N21 C22 1.326(9) . ?
N21 H21 0.8600 . ?
C22 H22 0.9300 . ?
Cl1 O4 1.430(3) . ?
Cl1 O3 1.436(3) . ?
Cl1 O2 1.441(3) . ?
Cl1 O1 1.452(3) . ?
Cl2 O7 1.212(10) . ?
Cl2 O8 1.253(9) . ?
Cl2 O6 1.286(17) . ?
Cl2 O5 1.396(9) . ?
O6 O7 1.80(2) . ?
Cl2A O7A 1.273(13) . ?
Cl2A O8A 1.300(11) . ?
Cl2A O5A 1.598(10) . ?
Cl2A O6A 1.64(2) . ?

loop_
_geom_hbond_atom_site_label_D
_geom_hbond_atom_site_label_H
_geom_hbond_atom_site_label_A
_geom_hbond_distance_DH
_geom_hbond_distance_HA
_geom_hbond_distance_DA
_geom_hbond_angle_DHA
_geom_hbond_site_symmetry_A
_geom_hbond_publ_flag
N11 H11 O5 0.86 2.21 2.979(8) 148.4 . yes
N11 H11 O5A 0.86 2.44 2.994(9) 123.1 4 yes
N11 H11 O6A 0.86 2.52 3.034(18) 119.2 2_656 yes
N21 H21 O5 0.86 2.32 3.028(8) 139.5 3_656 yes
N21 H21 O8 0.86 2.59 3.086(13) 117.7 4_565 yes
N21 H21 O5A 0.86 2.35 2.961(9) 127.8 2_656 yes

loop_
_geom_torsion_atom_site_label_1
_geom_torsion_atom_site_label_2
_geom_torsion_atom_site_label_3
_geom_torsion_atom_site_label_4
_geom_torsion
_geom_torsion_site_symmetry_1
_geom_torsion_site_symmetry_2
_geom_torsion_site_symmetry_3
_geom_torsion_site_symmetry_4
_geom_torsion_publ_flag
Cu1 O14 C14 C13 130.8(3) . . . . ?
Cu1 O14 C14 C15 -48.5(6) . . . . ?
C3 N2 C4 C5 -0.3(5) . . . 1_545 ?
Cu1 N2 C4 C5 176.7(2) . . . 1_545 ?
C5 N3 C6 C3 -0.3(5) . . . 1_565 ?
Cu1 N3 C6 C3 178.9(2) . . . 1_565 ?
Cu1 O24 C24 C25 -33.1(6) . . . . ?
Cu1 O24 C24 C23 147.7(3) . . . . ?
C26 C25 C24 O24 -177.5(5) . . . . ?
C26 C25 C24 C23 1.8(7) . . . . ?
C6 N3 C5 C4 0.7(5) . . . 1_565 ?
Cu1 N3 C5 C4 -178.5(2) . . . 1_565 ?
O14 C14 C15 C16 -179.7(5) . . . . ?
C13 C14 C15 C16 0.9(7) . . . . ?
C4 N2 C3 C6 0.7(5) . . . 1_545 ?
Cu1 N2 C3 C6 -176.4(2) . . . 1_545 ?
O24 C24 C23 C22 178.2(4) . . . . ?
C25 C24 C23 C22 -1.1(6) . . . . ?
O24 C24 C23 Cl23 -2.6(5) . . . . ?
C25 C24 C23 Cl23 178.0(3) . . . . ?
O14 C14 C13 C12 179.5(4) . . . . ?
C15 C14 C13 C12 -1.1(6) . . . . ?
O14 C14 C13 Cl13 0.5(5) . . . . ?
C15 C14 C13 Cl13 179.9(3) . . . . ?
C1 N1 C2 C1 -0.1(5) . . . 3_556 ?
Cu1 N1 C2 C1 -179.7(2) . . . 3_556 ?
C2 N1 C1 C2 0.1(5) . . . 3_556 ?
Cu1 N1 C1 C2 179.7(2) . . . 3_556 ?
C24 C25 C26 N21 -1.0(9) . . . . ?
C16 N11 C12 C13 0.9(9) . . . . ?
C14 C13 C12 N11 0.3(8) . . . . ?
Cl13 C13 C12 N11 179.3(4) . . . . ?
C12 N11 C16 C15 -1.1(10) . . . . ?
C14 C15 C16 N11 0.1(9) . . . . ?
C25 C26 N21 C22 -0.8(11) . . . . ?
C26 N21 C22 C23 1.5(10) . . . . ?
C24 C23 C22 N21 -0.5(8) . . . . ?
Cl23 C23 C22 N21 -179.6(5) . . . . ?
O8 Cl2 O6 O7 -141.7(10) . . . . ?
O5 Cl2 O6 O7 107.1(7) . . . . ?
O8 Cl2 O7 O6 96(2) . . . . ?
O5 Cl2 O7 O6 -117.5(9) . . . . ?
